data_2211193
loop_
_publ_author_name
'Kennepohl, Dietmar'
'Thomas, Angela'
'McDonald, Robert'

_publ_section_title
;Bis{\m:\k^2^,\k^2^-6,6'-bis[2-(2-pyridyl)ethyliminomethyl]-2,2'-bipyridine}dicopper(I)
 bis(hexafluorophosphate)
;
_journal_coeditor_code SG2072
_journal_issue 11
_journal_name_full 'Acta Crystallographica Section E'
_journal_page_first m2967
_journal_page_last m2969
_journal_paper_doi 10.1107/S1600536806042310
_journal_volume 62
_journal_year 2006
_chemical_formula_iupac '[Cu (C26 H24 N6)2] (P1 F6)2'
_chemical_formula_moiety 'C52 H48 Cu2 N12 2+, 2(F6 P -)'
_chemical_formula_sum 'C52 H48 Cu2 F12 N12 P2'
_chemical_formula_weight 1258.04
_chemical_name_systematic
;
Bis{\m:\k^2^,\k^2^-6,6'-bis[2-(2-pyridyl)ethyliminomethyl]-2,2'-
bipyridine}dicopper(I) bis(hexafluorophosphate)
;
_space_group_IT_number 15
_symmetry_cell_setting monoclinic
_symmetry_space_group_name_Hall '-C 2yc'
_symmetry_space_group_name_H-M 'C 1 2/c 1'
_atom_sites_solution_hydrogens geom
_atom_sites_solution_primary direct
_atom_sites_solution_secondary difmap
_cell_angle_alpha 90.00
_cell_angle_beta 98.3298(10)
_cell_angle_gamma 90.00
_cell_formula_units_Z 4
_cell_length_a 13.6235(7)
_cell_length_b 16.6329(9)
_cell_length_c 23.8071(12)
_cell_measurement_reflns_used 7632
_cell_measurement_temperature 193(2)
_cell_measurement_theta_max 26.382
_cell_measurement_theta_min 2.999
_cell_volume 5337.7(5)
_computing_cell_refinement 'SAINT (Bruker, 2003)'
_computing_data_collection 'SMART (Bruker, 2001)'
_computing_data_reduction SAINT
_computing_molecular_graphics
;
ORTEP-3 for Windows (Farrugia, 1997) and
POV-RAY for Windows (The <i>POV-RAY</i> Team, 2002)
;
_computing_publication_material 'SHELXTL (Bruker, 2003)'
_computing_structure_refinement 'SHELXL97 (Sheldrick, 1997)'
_computing_structure_solution 'DIRDIF96 (Beurskens <i>et al.</i>,  1996)'
_diffrn_ambient_temperature 193(2)
_diffrn_detector_area_resol_mean 8.192
_diffrn_measured_fraction_theta_full 0.998
_diffrn_measured_fraction_theta_max 0.998
_diffrn_measurement_device_type 'Bruker SMART 1000 CCD area-detector/PLATFORM'
_diffrn_measurement_method \w
_diffrn_radiation_monochromator graphite
_diffrn_radiation_source 'fine-focus sealed tube'
_diffrn_radiation_type MoK\a
_diffrn_radiation_wavelength 0.71073
_diffrn_reflns_av_R_equivalents 0.0315
_diffrn_reflns_av_sigmaI/netI 0.0320
_diffrn_reflns_limit_h_max 17
_diffrn_reflns_limit_h_min -17
_diffrn_reflns_limit_k_max 19
_diffrn_reflns_limit_k_min -20
_diffrn_reflns_limit_l_max 29
_diffrn_reflns_limit_l_min -29
_diffrn_reflns_number 16047
_diffrn_reflns_theta_full 26.40
_diffrn_reflns_theta_max 26.40
_diffrn_reflns_theta_min 3.00
_diffrn_standards_decay_% 0
_diffrn_standards_interval_time 0
_diffrn_standards_number 0
_exptl_absorpt_coefficient_mu 0.949
_exptl_absorpt_correction_T_max 0.8708
_exptl_absorpt_correction_T_min 0.6588
_exptl_absorpt_correction_type multi-scan
_exptl_absorpt_process_details '(SADABS; Bruker, 2003)'
_exptl_crystal_colour 'dark green'
_exptl_crystal_density_diffrn 1.565
_exptl_crystal_density_method 'not measured'
_exptl_crystal_description prism
_exptl_crystal_F_000 2560
_exptl_crystal_size_max 0.48
_exptl_crystal_size_mid 0.29
_exptl_crystal_size_min 0.15
_refine_diff_density_max 1.128
_refine_diff_density_min -0.472
_refine_ls_extinction_method none
_refine_ls_goodness_of_fit_ref 1.034
_refine_ls_hydrogen_treatment constr
_refine_ls_matrix_type full
_refine_ls_number_parameters 362
_refine_ls_number_reflns 5470
_refine_ls_number_restraints 0
_refine_ls_restrained_S_all 1.034
_refine_ls_R_factor_all 0.0558
_refine_ls_R_factor_gt 0.0453
_refine_ls_shift/su_max 0.001
_refine_ls_shift/su_mean 0.000
_refine_ls_structure_factor_coef Fsqd
_refine_ls_weighting_details 'calc w=1/[\s^2^(Fo^2^)+(0.0733P)^2^+9.7413P] where P=(Fo^2^+2Fc^2^)/3'
_refine_ls_weighting_scheme calc
_refine_ls_wR_factor_gt 0.1217
_refine_ls_wR_factor_ref 0.1298
_reflns_number_gt 4525
_reflns_number_total 5470
_reflns_threshold_expression I>2\s(I)
_cod_data_source_file sg2072.cif
_cod_data_source_block I
_cod_original_sg_symbol_H-M 'C 2/c'
_cod_database_code 2211193
_cod_database_fobs_code 2211193

loop_
_symmetry_equiv_pos_as_xyz
'x, y, z'
'-x, y, -z+1/2'
'x+1/2, y+1/2, z'
'-x+1/2, y+1/2, -z+1/2'
'-x, -y, -z'
'x, -y, z-1/2'
'-x+1/2, -y+1/2, -z'
'x+1/2, -y+1/2, z-1/2'

loop_
_atom_site_type_symbol
_atom_site_label
_atom_site_fract_x
_atom_site_fract_y
_atom_site_fract_z
_atom_site_U_iso_or_equiv
_atom_site_adp_type
_atom_site_calc_flag
_atom_site_refinement_flags
_atom_site_occupancy
Cu Cu1 0.0000 0.74609(3) 0.2500 0.02701(14) Uani d S 1
Cu Cu2 0.0000 0.52185(3) 0.2500 0.02982(14) Uani d S 1
N N1 0.02959(16) 0.68855(13) 0.17702(9) 0.0254(4) Uani d . 1
N N2 0.13590(16) 0.57968(13) 0.25802(9) 0.0268(5) Uani d . 1
N N11 -0.11800(17) 0.78589(14) 0.19463(10) 0.0306(5) Uani d . 1
N N12 -0.2251(2) 0.83997(18) 0.32364(13) 0.0476(7) Uani d . 1
N N21 0.05936(19) 0.47870(14) 0.32624(10) 0.0335(5) Uani d . 1
N N22 0.05996(19) 0.20530(16) 0.36129(12) 0.0421(6) Uani d . 1
C C1 -0.0388(2) 0.70632(16) 0.13211(11) 0.0302(6) Uani d . 1
C C2 -0.0326(3) 0.67862(19) 0.07759(12) 0.0409(7) Uani d . 1
H H2 -0.0836 0.6900 0.0470 0.049 Uiso calc R 1
C C3 0.0495(3) 0.6342(2) 0.06904(14) 0.0482(8) Uani d . 1
H H3 0.0563 0.6152 0.0322 0.058 Uiso calc R 1
C C4 0.1217(3) 0.61768(19) 0.11426(13) 0.0413(7) Uani d . 1
H H4 0.1795 0.5884 0.1089 0.050 Uiso calc R 1
C C5 0.1081(2) 0.64470(15) 0.16802(12) 0.0291(6) Uani d . 1
C C6 0.1770(2) 0.62250(15) 0.21993(12) 0.0291(6) Uani d . 1
C C7 0.2763(2) 0.64592(17) 0.22913(15) 0.0386(7) Uani d . 1
H H7 0.3049 0.6738 0.2006 0.046 Uiso calc R 1
C C8 0.3323(2) 0.62758(18) 0.28087(17) 0.0458(8) Uani d . 1
H H8 0.3998 0.6439 0.2886 0.055 Uiso calc R 1
C C9 0.2903(2) 0.58598(18) 0.32087(15) 0.0418(7) Uani d . 1
H H9 0.3272 0.5745 0.3570 0.050 Uiso calc R 1
C C10 0.1922(2) 0.56077(16) 0.30759(12) 0.0324(6) Uani d . 1
C C11 -0.1199(2) 0.75750(17) 0.14488(12) 0.0335(6) Uani d . 1
H H11 -0.1739 0.7695 0.1161 0.040 Uiso calc R 1
C C12 -0.2034(2) 0.8359(2) 0.20389(14) 0.0426(7) Uani d . 1
H H12A -0.2519 0.8023 0.2205 0.051 Uiso calc R 1
H H12B -0.2364 0.8564 0.1669 0.051 Uiso calc R 1
C C13 -0.1738(3) 0.9060(2) 0.24273(16) 0.0512(9) Uani d . 1
H H13A -0.2267 0.9472 0.2367 0.061 Uiso calc R 1
H H13B -0.1126 0.9302 0.2322 0.061 Uiso calc R 1
C C14 -0.1556(2) 0.88405(19) 0.30508(15) 0.0429(7) Uani d . 1
C C15 -0.0744(3) 0.9121(2) 0.3414(2) 0.0612(11) Uani d . 1
H H15 -0.0247 0.9432 0.3274 0.073 Uiso calc R 1
C C16 -0.0669(3) 0.8937(3) 0.3998(2) 0.0692(12) Uani d . 1
H H16 -0.0125 0.9127 0.4259 0.083 Uiso calc R 1
C C17 -0.1395(3) 0.8479(3) 0.41781(19) 0.0638(11) Uani d . 1
H H17 -0.1369 0.8344 0.4568 0.077 Uiso calc R 1
C C18 -0.2155(3) 0.8221(2) 0.37858(16) 0.0565(9) Uani d . 1
H H18 -0.2650 0.7892 0.3912 0.068 Uiso calc R 1
C C21 0.1453(2) 0.50682(17) 0.34426(12) 0.0361(6) Uani d . 1
H H21 0.1782 0.4929 0.3809 0.043 Uiso calc R 1
C C22 0.0194(3) 0.41871(18) 0.36212(13) 0.0423(7) Uani d . 1
H H22A -0.0462 0.4363 0.3707 0.051 Uiso calc R 1
H H22B 0.0645 0.4126 0.3984 0.051 Uiso calc R 1
C C23 0.0095(2) 0.33919(18) 0.33066(12) 0.0349(6) Uani d . 1
H H23A -0.0498 0.3414 0.3013 0.042 Uiso calc R 1
H H23B 0.0682 0.3318 0.3111 0.042 Uiso calc R 1
C C24 0.0005(2) 0.26718(17) 0.36830(12) 0.0315(6) Uani d . 1
C C25 -0.0646(2) 0.26591(19) 0.40762(13) 0.0401(7) Uani d . 1
H H25 -0.1055 0.3111 0.4120 0.048 Uiso calc R 1
C C26 -0.0696(3) 0.1975(2) 0.44071(14) 0.0490(8) Uani d . 1
H H26 -0.1146 0.1948 0.4676 0.059 Uiso calc R 1
C C27 -0.0082(3) 0.1340(2) 0.43374(15) 0.0504(9) Uani d . 1
H H27 -0.0092 0.0867 0.4560 0.060 Uiso calc R 1
C C28 0.0547(3) 0.1405(2) 0.39381(16) 0.0486(8) Uani d . 1
H H28 0.0969 0.0964 0.3891 0.058 Uiso calc R 1
P P 0.25333(6) 0.54905(5) 0.52515(3) 0.03605(19) Uani d . 1
F F1 0.2754(3) 0.52976(18) 0.59089(11) 0.1014(11) Uani d . 1
F F2 0.2349(2) 0.57017(18) 0.46013(9) 0.0839(8) Uani d . 1
F F3 0.2346(2) 0.45664(14) 0.51445(12) 0.0791(8) Uani d . 1
F F4 0.2715(3) 0.64234(14) 0.53689(11) 0.0917(10) Uani d . 1
F F5 0.36595(19) 0.5362(2) 0.51895(16) 0.1044(11) Uani d . 1
F F6 0.1414(2) 0.5619(2) 0.53143(16) 0.1025(11) Uani d . 1

loop_
_atom_site_aniso_label
_atom_site_aniso_U_11
_atom_site_aniso_U_22
_atom_site_aniso_U_33
_atom_site_aniso_U_12
_atom_site_aniso_U_13
_atom_site_aniso_U_23
Cu1 0.0281(2) 0.0275(2) 0.0252(2) 0.000 0.00288(17) 0.000
Cu2 0.0287(3) 0.0289(3) 0.0322(3) 0.000 0.00544(18) 0.000
N1 0.0294(11) 0.0206(10) 0.0270(10) -0.0039(9) 0.0068(8) -0.0001(8)
N2 0.0279(11) 0.0211(10) 0.0318(11) 0.0029(9) 0.0056(9) -0.0042(9)
N11 0.0295(12) 0.0260(12) 0.0361(12) 0.0023(9) 0.0040(9) 0.0045(9)
N12 0.0427(15) 0.0464(16) 0.0539(17) 0.0052(13) 0.0077(12) -0.0044(13)
N21 0.0469(14) 0.0250(12) 0.0302(12) 0.0064(10) 0.0109(10) 0.0019(9)
N22 0.0352(13) 0.0393(14) 0.0528(16) 0.0037(11) 0.0102(11) 0.0057(12)
C1 0.0361(14) 0.0257(13) 0.0286(13) -0.0055(11) 0.0041(11) 0.0028(10)
C2 0.0541(19) 0.0387(17) 0.0290(14) -0.0061(14) 0.0029(13) -0.0017(12)
C3 0.068(2) 0.0463(19) 0.0325(16) -0.0012(17) 0.0136(15) -0.0087(14)
C4 0.0505(18) 0.0366(16) 0.0404(16) 0.0007(14) 0.0185(14) -0.0075(13)
C5 0.0326(14) 0.0217(12) 0.0348(14) -0.0046(10) 0.0110(11) -0.0017(10)
C6 0.0300(13) 0.0201(12) 0.0383(14) 0.0020(10) 0.0089(11) -0.0063(10)
C7 0.0300(15) 0.0283(15) 0.0590(19) -0.0018(11) 0.0119(13) -0.0026(13)
C8 0.0285(15) 0.0321(16) 0.073(2) -0.0003(12) -0.0035(15) -0.0102(15)
C9 0.0384(16) 0.0287(15) 0.0537(18) 0.0055(12) -0.0091(14) -0.0090(13)
C10 0.0344(14) 0.0236(13) 0.0375(14) 0.0070(11) -0.0006(11) -0.0079(11)
C11 0.0329(15) 0.0325(15) 0.0331(14) -0.0014(12) -0.0018(11) 0.0059(11)
C12 0.0371(16) 0.0440(18) 0.0463(17) 0.0139(14) 0.0047(13) 0.0036(14)
C13 0.058(2) 0.0289(16) 0.071(2) 0.0110(15) 0.0222(18) 0.0031(15)
C14 0.0399(17) 0.0306(15) 0.0581(19) 0.0127(13) 0.0069(14) -0.0107(14)
C15 0.0395(19) 0.0388(19) 0.106(3) 0.0055(15) 0.013(2) -0.011(2)
C16 0.057(2) 0.067(3) 0.075(3) 0.015(2) -0.020(2) -0.025(2)
C17 0.065(3) 0.066(3) 0.058(2) 0.015(2) 0.0003(19) -0.0081(19)
C18 0.055(2) 0.058(2) 0.057(2) 0.0108(18) 0.0088(17) -0.0038(18)
C21 0.0500(18) 0.0270(14) 0.0297(14) 0.0098(13) 0.0006(12) -0.0025(11)
C22 0.063(2) 0.0307(15) 0.0363(15) 0.0049(14) 0.0182(14) 0.0059(12)
C23 0.0424(16) 0.0329(15) 0.0303(14) 0.0001(13) 0.0082(12) 0.0049(12)
C24 0.0319(14) 0.0310(14) 0.0314(13) -0.0036(11) 0.0041(11) 0.0014(11)
C25 0.0465(18) 0.0369(16) 0.0393(16) -0.0045(14) 0.0143(13) -0.0030(13)
C26 0.066(2) 0.0461(19) 0.0386(16) -0.0167(17) 0.0187(15) -0.0025(14)
C27 0.065(2) 0.0400(18) 0.0435(18) -0.0132(16) -0.0002(16) 0.0118(14)
C28 0.0447(18) 0.0375(17) 0.062(2) 0.0050(14) 0.0019(16) 0.0107(15)
P 0.0420(4) 0.0345(4) 0.0326(4) -0.0043(3) 0.0084(3) -0.0022(3)
F1 0.170(3) 0.087(2) 0.0441(13) -0.031(2) 0.0057(16) 0.0151(13)
F2 0.123(2) 0.0898(19) 0.0369(11) -0.0166(17) 0.0057(13) -0.0044(12)
F3 0.105(2) 0.0421(12) 0.102(2) -0.0194(13) 0.0576(16) -0.0194(12)
F4 0.171(3) 0.0449(13) 0.0694(16) -0.0367(16) 0.0536(18) -0.0140(11)
F5 0.0464(14) 0.116(3) 0.151(3) -0.0049(15) 0.0180(16) 0.034(2)
F6 0.0686(17) 0.092(2) 0.158(3) 0.0184(15) 0.0559(19) 0.016(2)

loop_
_atom_type_symbol
_atom_type_description
_atom_type_scat_dispersion_real
_atom_type_scat_dispersion_imag
_atom_type_scat_source
C C 0.0033 0.0016 'International Tables Vol C Tables 4.2.6.8 and 6.1.1.4'
H H 0.0000 0.0000 'International Tables Vol C Tables 4.2.6.8 and 6.1.1.4'
N N 0.0061 0.0033 'International Tables Vol C Tables 4.2.6.8 and 6.1.1.4'
F F 0.0171 0.0103 'International Tables Vol C Tables 4.2.6.8 and 6.1.1.4'
P P 0.1023 0.0942 'International Tables Vol C Tables 4.2.6.8 and 6.1.1.4'
Cu Cu 0.3201 1.2651 'International Tables Vol C Tables 4.2.6.8 and 6.1.1.4'

loop_
_geom_angle_atom_site_label_1
_geom_angle_atom_site_label_2
_geom_angle_atom_site_label_3
_geom_angle_site_symmetry_1
_geom_angle_site_symmetry_3
_geom_angle
_geom_angle_publ_flag
N1 Cu1 N1 . 2 125.03(12) yes
N11 Cu1 N1 . . 80.72(9) yes
N1 Cu1 N11 . 2 117.48(9) yes
N1 Cu1 N11 2 . 117.48(9) no
N1 Cu1 N11 2 2 80.72(9) no
N11 Cu1 N11 . 2 142.05(13) yes
N2 Cu2 N2 . 2 124.63(12) yes
N2 Cu2 N21 . . 81.09(10) yes
N2 Cu2 N21 . 2 119.12(9) yes
N2 Cu2 N21 2 . 119.12(9) no
N2 Cu2 N21 2 2 81.09(10) no
N21 Cu2 N21 2 . 138.15(14) yes
Cu1 N1 C1 . . 111.60(18) no
Cu1 N1 C5 . . 130.02(18) no
C1 N1 C5 . . 118.1(2) no
Cu2 N2 C6 . . 129.91(19) no
Cu2 N2 C10 . . 111.12(18) no
C6 N2 C10 . . 118.4(2) no
Cu1 N11 C11 . . 112.96(19) no
Cu1 N11 C12 . . 130.81(19) no
C11 N11 C12 . . 116.0(2) no
C14 N12 C18 . . 118.7(3) no
Cu2 N21 C21 . . 113.72(19) no
Cu2 N21 C22 . . 129.3(2) no
C21 N21 C22 . . 116.9(3) no
C24 N22 C28 . . 117.7(3) no
N1 C1 C2 . . 122.7(3) no
N1 C1 C11 . . 114.8(2) no
C2 C1 C11 . . 122.5(3) no
C1 C2 C3 . . 118.4(3) no
C1 C2 H2 . . 120.8 no
C3 C2 H2 . . 120.8 no
C2 C3 C4 . . 119.6(3) no
C2 C3 H3 . . 120.2 no
C4 C3 H3 . . 120.2 no
C3 C4 C5 . . 118.6(3) no
C3 C4 H4 . . 120.7 no
C5 C4 H4 . . 120.7 no
N1 C5 C4 . . 122.6(3) no
N1 C5 C6 . . 115.2(2) no
C4 C5 C6 . . 122.1(3) no
N2 C6 C5 . . 114.8(2) no
N2 C6 C7 . . 122.3(3) no
C5 C6 C7 . . 122.9(3) no
C6 C7 C8 . . 118.4(3) no
C6 C7 H7 . . 120.8 no
C8 C7 H7 . . 120.8 no
C7 C8 C9 . . 119.9(3) no
C7 C8 H8 . . 120.1 no
C9 C8 H8 . . 120.1 no
C8 C9 C10 . . 118.6(3) no
C8 C9 H9 . . 120.7 no
C10 C9 H9 . . 120.7 no
N2 C10 C9 . . 122.3(3) no
N2 C10 C21 . . 115.0(2) no
C9 C10 C21 . . 122.5(3) no
N11 C11 C1 . . 119.7(2) no
N11 C11 H11 . . 120.1 no
C1 C11 H11 . . 120.1 no
N11 C12 C13 . . 112.4(3) no
N11 C12 H12A . . 109.1 no
N11 C12 H12B . . 109.1 no
C13 C12 H12A . . 109.1 no
C13 C12 H12B . . 109.1 no
H12A C12 H12B . . 107.9 no
C12 C13 C14 . . 114.0(3) no
C12 C13 H13A . . 108.7 no
C12 C13 H13B . . 108.7 no
C14 C13 H13A . . 108.7 no
C14 C13 H13B . . 108.7 no
H13A C13 H13B . . 107.6 no
N12 C14 C13 . . 116.0(3) no
N12 C14 C15 . . 121.6(4) no
C13 C14 C15 . . 122.3(4) no
C14 C15 C16 . . 118.7(4) no
C14 C15 H15 . . 120.7 no
C16 C15 H15 . . 120.7 no
C15 C16 C17 . . 118.5(4) no
C15 C16 H16 . . 120.7 no
C17 C16 H16 . . 120.7 no
C16 C17 C18 . . 118.3(4) no
C16 C17 H17 . . 120.8 no
C18 C17 H17 . . 120.8 no
N12 C18 C17 . . 124.2(4) no
N12 C18 H18 . . 117.9 no
C17 C18 H18 . . 117.9 no
N21 C21 C10 . . 118.9(3) no
N21 C21 H21 . . 120.5 no
C10 C21 H21 . . 120.5 no
N21 C22 C23 . . 108.6(2) no
N21 C22 H22A . . 110.0 no
N21 C22 H22B . . 110.0 no
C23 C22 H22A . . 110.0 no
C23 C22 H22B . . 110.0 no
H22A C22 H22B . . 108.3 no
C22 C23 C24 . . 114.1(2) no
C22 C23 H23A . . 108.7 no
C22 C23 H23B . . 108.7 no
C24 C23 H23A . . 108.7 no
C24 C23 H23B . . 108.7 no
H23A C23 H23B . . 107.6 no
N22 C24 C23 . . 115.7(3) no
N22 C24 C25 . . 122.3(3) no
C23 C24 C25 . . 122.0(3) no
C24 C25 C26 . . 119.0(3) no
C24 C25 H25 . . 120.5 no
C26 C25 H25 . . 120.5 no
C25 C26 C27 . . 118.8(3) no
C25 C26 H26 . . 120.6 no
C27 C26 H26 . . 120.6 no
C26 C27 C28 . . 118.3(3) no
C26 C27 H27 . . 120.8 no
C28 C27 H27 . . 120.8 no
N22 C28 C27 . . 123.9(3) no
N22 C28 H28 . . 118.1 no
C27 C28 H28 . . 118.1 no
F1 P F2 . . 177.88(18) no
F1 P F3 . . 88.01(16) no
F1 P F4 . . 91.24(16) no
F1 P F5 . . 91.0(2) no
F1 P F6 . . 89.0(2) no
F2 P F3 . . 93.43(16) no
F2 P F4 . . 87.33(15) no
F2 P F5 . . 87.51(18) no
F2 P F6 . . 92.57(18) no
F3 P F4 . . 179.07(15) no
F3 P F5 . . 89.41(17) no
F3 P F6 . . 90.67(16) no
F4 P F5 . . 91.16(19) no
F4 P F6 . . 88.77(19) no
F5 P F6 . . 179.9(3) no

loop_
_geom_bond_atom_site_label_1
_geom_bond_atom_site_label_2
_geom_bond_site_symmetry_2
_geom_bond_distance
_geom_bond_publ_flag
Cu1 N1 . 2.074(2) yes
Cu1 N1 2 2.074(2) no
Cu1 N11 . 2.036(2) yes
Cu1 N11 2 2.036(2) no
Cu2 N2 . 2.070(2) yes
Cu2 N2 2 2.071(2) no
Cu2 N21 . 2.010(2) yes
Cu2 N21 2 2.010(2) no
N1 C1 . 1.345(3) no
N1 C5 . 1.337(3) no
N2 C6 . 1.338(4) no
N2 C10 . 1.349(4) no
N11 C11 . 1.272(4) no
N11 C12 . 1.473(4) no
N12 C14 . 1.323(5) no
N12 C18 . 1.329(5) no
N21 C21 . 1.276(4) no
N21 C22 . 1.468(4) no
N22 C24 . 1.335(4) no
N22 C28 . 1.335(4) no
C1 C2 . 1.391(4) no
C1 C11 . 1.462(4) no
C2 C3 . 1.380(5) no
C2 H2 . 0.9500 no
C3 C4 . 1.376(5) no
C3 H3 . 0.9500 no
C4 C5 . 1.394(4) no
C4 H4 . 0.9500 no
C5 C6 . 1.486(4) no
C6 C7 . 1.394(4) no
C7 C8 . 1.386(5) no
C7 H7 . 0.9500 no
C8 C9 . 1.368(5) no
C8 H8 . 0.9500 no
C9 C10 . 1.392(4) no
C9 H9 . 0.9500 no
C10 C21 . 1.462(4) no
C11 H11 . 0.9500 no
C12 C13 . 1.505(5) no
C12 H12A . 0.9900 no
C12 H12B . 0.9900 no
C13 C14 . 1.514(5) no
C13 H13A . 0.9900 no
C13 H13B . 0.9900 no
C14 C15 . 1.383(5) no
C15 C16 . 1.412(6) no
C15 H15 . 0.9500 no
C16 C17 . 1.366(7) no
C16 H16 . 0.9500 no
C17 C18 . 1.360(6) no
C17 H17 . 0.9500 no
C18 H18 . 0.9500 no
C21 H21 . 0.9500 no
C22 C23 . 1.516(4) no
C22 H22A . 0.9900 no
C22 H22B . 0.9900 no
C23 C24 . 1.511(4) no
C23 H23A . 0.9900 no
C23 H23B . 0.9900 no
C24 C25 . 1.380(4) no
C25 C26 . 1.391(5) no
C25 H25 . 0.9500 no
C26 C27 . 1.372(5) no
C26 H26 . 0.9500 no
C27 C28 . 1.373(5) no
C27 H27 . 0.9500 no
C28 H28 . 0.9500 no
P F1 . 1.583(3) no
P F2 . 1.572(2) no
P F3 . 1.573(2) no
P F4 . 1.590(2) no
P F5 . 1.577(3) no
P F6 . 1.569(3) no

loop_
_geom_torsion_atom_site_label_1
_geom_torsion_atom_site_label_2
_geom_torsion_atom_site_label_3
_geom_torsion_atom_site_label_4
_geom_torsion_site_symmetry_1
_geom_torsion
_geom_torsion_publ_flag
N1 Cu1 N1 C1 2 118.19(18) no
N1 Cu1 N1 C5 2 -68.5(2) no
N11 Cu1 N1 C1 . 1.03(17) no
N11 Cu1 N1 C5 . 174.3(2) no
N11 Cu1 N1 C1 2 -143.62(17) no
N11 Cu1 N1 C5 2 29.7(3) no
N1 Cu1 N11 C11 . 1.5(2) no
N1 Cu1 N11 C12 . 176.1(3) no
N1 Cu1 N11 C11 2 -123.3(2) no
N1 Cu1 N11 C12 2 51.3(3) no
N11 Cu1 N11 C11 2 124.9(2) no
N11 Cu1 N11 C12 2 -60.5(2) no
N2 Cu2 N2 C6 2 -69.8(2) no
N2 Cu2 N2 C10 2 119.01(18) no
N21 Cu2 N2 C6 . 170.8(2) no
N21 Cu2 N2 C10 . -0.35(17) no
N21 Cu2 N2 C6 2 29.9(3) no
N21 Cu2 N2 C10 2 -141.23(17) no
N2 Cu2 N21 C21 . 2.4(2) no
N2 Cu2 N21 C22 . -175.4(2) no
N2 Cu2 N21 C21 2 -122.5(2) no
N2 Cu2 N21 C22 2 59.7(3) no
N21 Cu2 N21 C21 2 126.6(2) no
N21 Cu2 N21 C22 2 -51.2(2) no
Cu1 N1 C1 C2 . 176.5(2) no
Cu1 N1 C1 C11 . -3.1(3) no
C5 N1 C1 C2 . 2.3(4) no
C5 N1 C1 C11 . -177.3(2) no
Cu1 N1 C5 C4 . -172.4(2) no
Cu1 N1 C5 C6 . 11.2(3) no
C1 N1 C5 C4 . 0.5(4) no
C1 N1 C5 C6 . -175.9(2) no
Cu2 N2 C6 C5 . 12.8(3) no
Cu2 N2 C6 C7 . -168.7(2) no
C10 N2 C6 C5 . -176.6(2) no
C10 N2 C6 C7 . 1.9(4) no
Cu2 N2 C10 C9 . 174.0(2) no
Cu2 N2 C10 C21 . -1.5(3) no
C6 N2 C10 C9 . 1.7(4) no
C6 N2 C10 C21 . -173.7(2) no
Cu1 N11 C11 C1 . -3.8(3) no
C12 N11 C11 C1 . -179.2(3) no
Cu1 N11 C12 C13 . 43.0(4) no
C11 N11 C12 C13 . -142.5(3) no
C18 N12 C14 C13 . -176.8(3) no
C18 N12 C14 C15 . -0.5(5) no
C14 N12 C18 C17 . 1.7(5) no
Cu2 N21 C21 C10 . -3.9(3) no
C22 N21 C21 C10 . 174.2(2) no
Cu2 N21 C22 C23 . 63.1(3) no
C21 N21 C22 C23 . -114.7(3) no
C28 N22 C24 C23 . 179.8(3) no
C28 N22 C24 C25 . 0.2(5) no
C24 N22 C28 C27 . 0.1(5) no
N1 C1 C2 C3 . -3.1(4) no
C11 C1 C2 C3 . 176.5(3) no
N1 C1 C11 N11 . 4.8(4) no
C2 C1 C11 N11 . -174.8(3) no
C1 C2 C3 C4 . 1.0(5) no
C2 C3 C4 C5 . 1.7(5) no
C3 C4 C5 N1 . -2.5(5) no
C3 C4 C5 C6 . 173.7(3) no
N1 C5 C6 N2 . 59.2(3) no
N1 C5 C6 C7 . -119.3(3) no
C4 C5 C6 N2 . -117.2(3) no
C4 C5 C6 C7 . 64.2(4) no
N2 C6 C7 C8 . -3.5(4) no
C5 C6 C7 C8 . 174.9(3) no
C6 C7 C8 C9 . 1.4(4) no
C7 C8 C9 C10 . 2.0(5) no
C8 C9 C10 N2 . -3.7(4) no
C8 C9 C10 C21 . 171.4(3) no
N11 C12 C13 C14 . -78.7(4) no
C12 C13 C14 N12 . -48.6(4) no
C12 C13 C14 C15 . 135.1(3) no
N12 C14 C15 C16 . -0.7(5) no
C13 C14 C15 C16 . 175.4(3) no
C14 C15 C16 C17 . 0.9(6) no
C15 C16 C17 C18 . 0.1(6) no
C16 C17 C18 N12 . -1.5(6) no
N2 C10 C21 N21 . 3.7(4) no
C9 C10 C21 N21 . -171.7(3) no
N21 C22 C23 C24 . 161.8(3) no
C22 C23 C24 N22 . -131.5(3) no
C22 C23 C24 C25 . 48.1(4) no
N22 C24 C25 C26 . -0.8(5) no
C23 C24 C25 C26 . 179.7(3) no
C24 C25 C26 C27 . 1.1(5) no
C25 C26 C27 C28 . -0.8(5) no
C26 C27 C28 N22 . 0.2(6) no
